data_8103453
loop_
_publ_author_name
'Venkatakrishnan, V.'
'Buerger, M.J.'

_publ_section_title
;
 The crystal structure of Fe Co O B O3
;
_journal_name_full
;
Zeitschrift fuer Kristallographie, Kristallgeometrie, Kristallphysik,
 Kristallchemie (-144,1977)
;
_journal_page_first 321
_journal_page_last 338
_journal_volume 135
_journal_year 1972
_chemical_formula_sum 'B Co Fe O4'
_chemical_name_systematic 'Fe Co O (B O3)'
_space_group_IT_number 62
_symmetry_space_group_name_Hall '-P 2c 2n'
_symmetry_space_group_name_H-M 'P n a m'
_cell_angle_alpha 90
_cell_angle_beta 90
_cell_angle_gamma 90
_cell_formula_units_Z 4
_cell_length_a 9.234
_cell_length_b 9.395
_cell_length_c 3.1252
_cell_volume 271.122
_citation_journal_id_ASTM ZEKGAX
_cod_data_source_file boron0-1_142.cif
_cod_data_source_block B1Co1Fe1O4
_cod_original_cell_volume 271.1219
_cod_original_sg_symbol_Hall '-P 2ac 2n (-x,z,y)'
_cod_original_formula_sum 'B1 Co1 Fe1 O4'
_cod_database_code 8103453

loop_
_symmetry_equiv_pos_as_xyz
x,y,z
-x+1/2,y+1/2,-z
x+1/2,-y+1/2,-z+1/2
-x,-y,z+1/2
-x,-y,-z
x-1/2,-y-1/2,z
-x-1/2,y-1/2,z-1/2
x,y,-z-1/2

loop_
_atom_site_label
_atom_site_type_symbol
_atom_site_fract_x
_atom_site_fract_y
_atom_site_fract_z
_atom_site_occupancy
_atom_site_U_iso_or_equiv
O2 O-2 0.25485 0.75165 0.25 1 0.0
Fe1 Fe+3 0.38322 0.56869 0.25 1 0.0
O1 O-2 0.4822 0.87018 0.25 1 0.0
O4 O-2 0.48881 0.38235 0.25 1 0.0
Co1 Co+2 0.39627 0.19406 0.25 1 0.0
B1 B+3 0.33567 0.87732 0.25 1 0.0
O3 O-2 0.26623 0.00845 0.25 1 0.0
